data_4349850
loop_
_publ_author_name
'Gorelova, Liudmila A.'
'Pakhomova, Anna S.'
'Aprilis, Georgios'
'Dubrovinsky, Leonid S.'
'Krivovichev, Sergey V.'

_publ_section_title
;
 Pentacoordinated silicon in the high-pressure modification of datolite,
 CaBSiO4(OH)
;
_journal_issue 7
_journal_name_full 'Inorganic Chemistry Frontiers'
_journal_page_first 1653
_journal_paper_doi 10.1039/C8QI00257F
_journal_volume 5
_journal_year 2018
_chemical_formula_sum 'B Ca H O5 Si'
_chemical_formula_weight 159.99
_space_group_crystal_system monoclinic
_space_group_IT_number 14
_space_group_name_Hall '-P 2ybc'
_space_group_name_H-M_alt 'P 1 21/c 1'
_atom_sites_solution_hydrogens difmap
_audit_creation_method SHELXL-2014/7
_audit_update_record
;
2018-03-21 deposited with the CCDC.
2018-05-04 downloaded from the CCDC.
;
_cell_angle_alpha 90
_cell_angle_beta 90.729(17)
_cell_angle_gamma 90
_cell_formula_units_Z 4
_cell_length_a 4.6378(17)
_cell_length_b 7.4034(4)
_cell_length_c 9.4840(6)
_cell_measurement_reflns_used 1733
_cell_measurement_temperature 298(2)
_cell_measurement_theta_max 17.349
_cell_measurement_theta_min 1.465
_cell_volume 325.61(12)
_computing_structure_refinement 'SHELXL-2014/7 (Sheldrick, 2014)'
_diffrn_ambient_temperature 298(2)
_diffrn_measured_fraction_theta_full 0.552
_diffrn_measured_fraction_theta_max 0.325
_diffrn_measurement_device_type 'esperanto-CrysAlisPro-abstract goniometer imported esperanto images'
_diffrn_radiation_wavelength 0.2984
_diffrn_reflns_av_R_equivalents 0.0290
_diffrn_reflns_av_unetI/netI 0.0365
_diffrn_reflns_Laue_measured_fraction_full 0.552
_diffrn_reflns_Laue_measured_fraction_max 0.325
_diffrn_reflns_limit_h_max 5
_diffrn_reflns_limit_h_min -4
_diffrn_reflns_limit_k_max 13
_diffrn_reflns_limit_k_min -14
_diffrn_reflns_limit_l_max 19
_diffrn_reflns_limit_l_min -17
_diffrn_reflns_number 1733
_diffrn_reflns_point_group_measured_fraction_full 0.552
_diffrn_reflns_point_group_measured_fraction_max 0.325
_diffrn_reflns_theta_full 10.314
_diffrn_reflns_theta_max 17.349
_diffrn_reflns_theta_min 1.465
_exptl_absorpt_coefficient_mu 1.111
_exptl_crystal_colour colorless
_exptl_crystal_density_diffrn 3.264
_exptl_crystal_density_meas ?
_exptl_crystal_density_method none
_exptl_crystal_description isosymmetric
_exptl_crystal_F_000 320
_exptl_crystal_size_max 0.010
_exptl_crystal_size_mid 0.010
_exptl_crystal_size_min 0.005
_refine_diff_density_max 1.434
_refine_diff_density_min -1.655
_refine_diff_density_rms 0.336
_refine_ls_extinction_coef 0.7(2)
_refine_ls_extinction_expression Fc^*^=kFc[1+0.001xFc^2^\l^3^/sin(2\q)]^-1/4^
_refine_ls_extinction_method 'SHELXL-2014/7 (Sheldrick 2014'
_refine_ls_goodness_of_fit_ref 1.208
_refine_ls_hydrogen_treatment refall
_refine_ls_matrix_type full
_refine_ls_number_parameters 78
_refine_ls_number_reflns 884
_refine_ls_number_restraints 1
_refine_ls_restrained_S_all 1.207
_refine_ls_R_factor_all 0.0572
_refine_ls_R_factor_gt 0.0480
_refine_ls_shift/su_max 0.000
_refine_ls_shift/su_mean 0.000
_refine_ls_structure_factor_coef Fsqd
_refine_ls_weighting_details 'w=1/[\s^2^(Fo^2^)+(0.1541P)^2^] where P=(Fo^2^+2Fc^2^)/3'
_refine_ls_weighting_scheme calc
_refine_ls_wR_factor_gt 0.1709
_refine_ls_wR_factor_ref 0.2087
_reflns_Friedel_coverage 0.000
_reflns_number_gt 790
_reflns_number_total 884
_reflns_threshold_expression 'I > 2\s(I)'
_cod_data_source_file c8qi00257f2.cif
_cod_data_source_block shelx_CCDC4
_cod_depositor_comments
;
The following automatic conversions were performed:

data item '_exptl_crystal_density_meas' value 'none' was changed to
'?' -- the value is perceived as not measured.

Automatic conversion script
Id: cif_fix_values 6909 2019-04-08 15:41:33Z antanas 
;
_cod_original_sg_symbol_H-M 'P 21/c'
_cod_database_code 4349850
_shelx_shelxl_version_number 2014/7
_shelx_space_group_comment
;
The symmetry employed for this shelxl refinement is uniquely defined
by the following loop, which should always be used as a source of
symmetry information in preference to the above space-group names.
They are only intended as comments.
;

loop_
_space_group_symop_operation_xyz
'x, y, z'
'-x, y+1/2, -z+1/2'
'-x, -y, -z'
'x, -y-1/2, z-1/2'

loop_
_atom_site_label
_atom_site_type_symbol
_atom_site_fract_x
_atom_site_fract_y
_atom_site_fract_z
_atom_site_U_iso_or_equiv
_atom_site_adp_type
_atom_site_occupancy
_atom_site_site_symmetry_order
_atom_site_calc_flag
_atom_site_refinement_flags_posn
Ca1 Ca 0.0056(2) 0.60809(6) 0.16715(6) 0.0106(4) Uani 1 1 d .
Si1 Si 0.4796(3) 0.27333(9) 0.08298(7) 0.0086(5) Uani 1 1 d .
B1 B 0.5757(11) 0.0862(3) -0.1563(3) 0.0077(11) Uani 1 1 d .
O1 O 0.2489(7) 0.4135(3) 0.0335(2) 0.0106(10) Uani 1 1 d .
O2 O 0.6924(8) 0.1960(3) -0.0394(2) 0.0111(9) Uani 1 1 d .
O3 O 0.6949(8) 0.3374(3) 0.2120(2) 0.0115(9) Uani 1 1 d .
O4 O 0.3074(9) 0.0952(2) 0.1431(3) 0.0119(9) Uani 1 1 d .
O5 O 0.2596(8) 0.0893(3) -0.1626(2) 0.0114(10) Uani 1 1 d D
H H 0.22(2) 0.042(8) -0.079(4) 0.04(2) Uiso 1 1 d D

loop_
_atom_site_aniso_label
_atom_site_aniso_U_11
_atom_site_aniso_U_22
_atom_site_aniso_U_33
_atom_site_aniso_U_23
_atom_site_aniso_U_13
_atom_site_aniso_U_12
Ca1 0.0207(11) 0.0052(3) 0.0059(4) -0.00010(14) -0.0018(5) -0.00023(17)
Si1 0.0185(13) 0.0034(4) 0.0038(4) 0.0000(2) -0.0015(5) 0.0002(2)
B1 0.016(4) 0.0039(8) 0.0034(9) -0.0002(8) -0.0009(16) -0.0008(10)
O1 0.020(3) 0.0051(7) 0.0066(7) 0.0002(6) -0.0020(13) 0.0016(7)
O2 0.022(3) 0.0051(7) 0.0063(7) -0.0019(6) -0.0035(12) 0.0002(7)
O3 0.023(3) 0.0058(7) 0.0051(7) -0.0013(6) -0.0045(12) 0.0004(7)
O4 0.023(3) 0.0029(7) 0.0101(8) -0.0001(6) -0.0017(13) 0.0007(7)
O5 0.021(3) 0.0065(7) 0.0070(8) -0.0005(6) -0.0020(13) 0.0000(7)

loop_
_atom_type_symbol
_atom_type_description
_atom_type_scat_dispersion_real
_atom_type_scat_dispersion_imag
_atom_type_scat_source
O O 0.0056 0.0036 'International Tables Vol C Tables 4.2.6.8 and 6.1.1.4'
Si Si 0.0522 0.0431 'International Tables Vol C Tables 4.2.6.8 and 6.1.1.4'
B B 0.0004 0.0004 'International Tables Vol C Tables 4.2.6.8 and 6.1.1.4'
Ca Ca 0.1611 0.1926 'International Tables Vol C Tables 4.2.6.8 and 6.1.1.4'
H H 0.0000 0.0000 'International Tables Vol C Tables 4.2.6.8 and 6.1.1.4'

loop_
_geom_angle_atom_site_label_1
_geom_angle_atom_site_label_2
_geom_angle_atom_site_label_3
_geom_angle
_geom_angle_site_symmetry_1
_geom_angle_site_symmetry_3
O1 Ca1 O1 74.67(12) 3_565 .
O1 Ca1 O4 109.13(12) 3_565 2
O1 Ca1 O4 137.44(8) . 2
O1 Ca1 O2 85.26(10) 3_565 3_665
O1 Ca1 O2 78.32(11) . 3_665
O4 Ca1 O2 143.26(7) 2 3_665
O1 Ca1 O5 139.35(7) 3_565 4_566
O1 Ca1 O5 75.48(8) . 4_566
O4 Ca1 O5 76.52(10) 2 4_566
O2 Ca1 O5 114.74(12) 3_665 4_566
O1 Ca1 O3 137.22(7) 3_565 2_655
O1 Ca1 O3 114.96(12) . 2_655
O4 Ca1 O3 91.26(9) 2 2_655
O2 Ca1 O3 58.77(7) 3_665 2_655
O5 Ca1 O3 80.92(7) 4_566 2_655
O1 Ca1 O3 77.78(8) 3_565 1_455
O1 Ca1 O3 82.91(10) . 1_455
O4 Ca1 O3 58.06(8) 2 1_455
O2 Ca1 O3 157.46(7) 3_665 1_455
O5 Ca1 O3 71.71(9) 4_566 1_455
O3 Ca1 O3 142.43(4) 2_655 1_455
O1 Ca1 O5 78.41(8) 3_565 3_565
O1 Ca1 O5 143.30(8) . 3_565
O4 Ca1 O5 75.19(9) 2 3_565
O2 Ca1 O5 75.01(11) 3_665 3_565
O5 Ca1 O5 139.13(5) 4_566 3_565
O3 Ca1 O5 70.89(9) 2_655 3_565
O3 Ca1 O5 115.20(12) 1_455 3_565
O1 Ca1 B1 111.24(9) 3_565 3_665
O1 Ca1 B1 97.80(12) . 3_665
O4 Ca1 B1 118.03(9) 2 3_665
O2 Ca1 B1 29.10(7) 3_665 3_665
O5 Ca1 B1 99.58(10) 4_566 3_665
O3 Ca1 B1 29.70(8) 2_655 3_665
O3 Ca1 B1 170.86(7) 1_455 3_665
O5 Ca1 B1 69.38(11) 3_565 3_665
O1 Ca1 B1 95.37(11) 3_565 4_466
O1 Ca1 B1 110.67(9) . 4_466
O4 Ca1 B1 28.41(7) 2 4_466
O2 Ca1 B1 170.85(10) 3_665 4_466
O5 Ca1 B1 70.39(11) 4_566 4_466
O3 Ca1 B1 116.53(9) 2_655 4_466
O3 Ca1 B1 29.72(8) 1_455 4_466
O5 Ca1 B1 96.15(11) 3_565 4_466
B1 Ca1 B1 145.40(7) 3_665 4_466
O1 Ca1 Si1 22.51(7) 3_565 3_565
O1 Ca1 Si1 96.09(6) . 3_565
O4 Ca1 Si1 97.91(8) 2 3_565
O2 Ca1 Si1 82.74(7) 3_665 3_565
O5 Ca1 Si1 157.77(6) 4_566 3_565
O3 Ca1 Si1 121.03(5) 2_655 3_565
O3 Ca1 Si1 86.99(6) 1_455 3_565
O5 Ca1 Si1 56.08(5) 3_565 3_565
B1 Ca1 Si1 101.96(6) 3_665 3_565
B1 Ca1 Si1 94.34(8) 4_466 3_565
O1 Ca1 Si1 94.81(8) 3_565 .
O1 Ca1 Si1 21.25(5) . .
O4 Ca1 Si1 124.10(6) 2 .
O2 Ca1 Si1 86.45(8) 3_665 .
O5 Ca1 Si1 54.51(7) 4_566 .
O3 Ca1 Si1 104.35(8) 2_655 .
O3 Ca1 Si1 80.37(8) 1_455 .
O5 Ca1 Si1 160.64(8) 3_565 .
B1 Ca1 Si1 96.97(9) 3_665 .
B1 Ca1 Si1 102.57(7) 4_466 .
Si1 Ca1 Si1 116.82(3) 3_565 .
O1 Si1 O2 115.92(13) . .
O1 Si1 O3 116.18(12) . .
O2 Si1 O3 105.27(17) . .
O1 Si1 O4 107.67(17) . .
O2 Si1 O4 105.37(13) . .
O3 Si1 O4 105.47(12) . .
O1 Si1 Ca1 33.25(8) . 3_565
O2 Si1 Ca1 89.73(9) . 3_565
O3 Si1 Ca1 147.77(8) . 3_565
O4 Si1 Ca1 97.48(10) . 3_565
O1 Si1 Ca1 31.31(9) . .
O2 Si1 Ca1 144.66(7) . .
O3 Si1 Ca1 90.19(10) . .
O4 Si1 Ca1 100.59(14) . .
Ca1 Si1 Ca1 63.18(3) 3_565 .
O1 Si1 Ca1 95.75(12) . 3_665
O2 Si1 Ca1 35.31(8) . 3_665
O3 Si1 Ca1 91.08(13) . 3_665
O4 Si1 Ca1 140.68(12) . 3_665
Ca1 Si1 Ca1 84.98(3) 3_565 3_665
Ca1 Si1 Ca1 115.04(3) . 3_665
O1 Si1 Ca1 89.55(13) . 2_545
O2 Si1 Ca1 139.01(9) . 2_545
O3 Si1 Ca1 89.23(12) . 2_545
O4 Si1 Ca1 33.81(11) . 2_545
Ca1 Si1 Ca1 97.95(5) 3_565 2_545
Ca1 Si1 Ca1 71.03(3) . 2_545
Ca1 Si1 Ca1 173.92(3) 3_665 2_545
O1 Si1 Ca1 151.82(9) . 2_645
O2 Si1 Ca1 86.93(9) . 2_645
O3 Si1 Ca1 37.40(7) . 2_645
O4 Si1 Ca1 79.54(10) . 2_645
Ca1 Si1 Ca1 174.75(2) 3_565 2_645
Ca1 Si1 Ca1 121.48(3) . 2_645
Ca1 Si1 Ca1 94.58(4) 3_665 2_645
Ca1 Si1 Ca1 82.01(3) 2_545 2_645
O1 Si1 Ca1 93.99(10) . 1_655
O2 Si1 Ca1 89.12(11) . 1_655
O3 Si1 Ca1 38.95(9) . 1_655
O4 Si1 Ca1 144.41(8) . 1_655
Ca1 Si1 Ca1 115.25(3) 3_565 1_655
Ca1 Si1 Ca1 83.32(3) . 1_655
Ca1 Si1 Ca1 60.39(3) 3_665 1_655
Ca1 Si1 Ca1 122.32(3) 2_545 1_655
Ca1 Si1 Ca1 68.78(2) 2_645 1_655
O4 B1 O5 112.9(3) 3_655 .
O4 B1 O2 108.2(2) 3_655 .
O5 B1 O2 112.3(3) . .
O4 B1 O3 106.4(3) 3_655 4_565
O5 B1 O3 110.0(2) . 4_565
O2 B1 O3 106.6(3) . 4_565
O4 B1 Ca1 117.5(3) 3_655 3_665
O5 B1 Ca1 129.59(17) . 3_665
O2 B1 Ca1 51.27(17) . 3_665
O3 B1 Ca1 55.45(14) 4_565 3_665
O4 B1 Ca1 49.6(2) 3_655 4_665
O5 B1 Ca1 131.17(16) . 4_665
O2 B1 Ca1 116.5(3) . 4_665
O3 B1 Ca1 56.88(18) 4_565 4_665
Ca1 B1 Ca1 84.65(13) 3_665 4_665
Si1 O1 Ca1 124.24(13) . 3_565
Si1 O1 Ca1 127.44(12) . .
Ca1 O1 Ca1 105.33(12) 3_565 .
B1 O2 Si1 120.5(3) . .
B1 O2 Ca1 99.6(2) . 3_665
Si1 O2 Ca1 121.07(10) . 3_665
B1 O3 Si1 120.6(3) 4_566 .
B1 O3 Ca1 94.85(14) 4_566 2_645
Si1 O3 Ca1 118.78(10) . 2_645
B1 O3 Ca1 93.40(17) 4_566 1_655
Si1 O3 Ca1 116.78(11) . 1_655
Ca1 O3 Ca1 107.90(12) 2_645 1_655
B1 O4 Si1 126.0(3) 3_655 .
B1 O4 Ca1 101.9(2) 3_655 2_545
Si1 O4 Ca1 123.00(12) . 2_545
B1 O5 Ca1 119.09(18) . 4_565
B1 O5 Ca1 119.66(16) . 3_565
Ca1 O5 Ca1 106.41(10) 4_565 3_565
B1 O5 H 99(7) . .
Ca1 O5 H 105(5) 4_565 .
Ca1 O5 H 106(5) 3_565 .

loop_
_geom_bond_atom_site_label_1
_geom_bond_atom_site_label_2
_geom_bond_distance
_geom_bond_site_symmetry_2
Ca1 O1 2.232(2) 3_565
Ca1 O1 2.234(3) .
Ca1 O4 2.328(4) 2
Ca1 O2 2.361(3) 3_665
Ca1 O5 2.466(2) 4_566
Ca1 O3 2.467(2) 2_655
Ca1 O3 2.508(3) 1_455
Ca1 O5 2.556(2) 3_565
Ca1 B1 2.985(4) 3_665
Ca1 B1 2.989(5) 4_466
Ca1 Si1 3.3653(12) 3_565
Ca1 Si1 3.4140(14) .
Si1 O1 1.559(3) .
Si1 O2 1.636(4) .
Si1 O3 1.640(2) .
Si1 O4 1.647(3) .
Si1 Ca1 3.3654(12) 3_565
Si1 Ca1 3.4990(17) 3_665
Si1 Ca1 3.5088(16) 2_545
Si1 Ca1 3.5594(13) 2_645
Si1 Ca1 3.5613(14) 1_655
B1 O4 1.453(4) 3_655
B1 O5 1.467(6) .
B1 O2 1.472(3) .
B1 O3 1.484(4) 4_565
B1 Ca1 2.985(4) 3_665
B1 Ca1 2.989(5) 4_665
O1 Ca1 2.232(2) 3_565
O2 Ca1 2.362(3) 3_665
O3 B1 1.484(4) 4_566
O3 Ca1 2.467(2) 2_645
O3 Ca1 2.508(3) 1_655
O4 B1 1.453(4) 3_655
O4 Ca1 2.328(4) 2_545
O5 Ca1 2.466(2) 4_565
O5 Ca1 2.556(2) 3_565
O5 H 0.88(2) .
